data_2205693
loop_
_publ_author_name
'Ouerfelli, Najoua'
'Zid, Mohamed Faouzi'
'Jouini, Tahar'

_publ_section_title
;
 Compos\'e \`a charpente bidimensionnelle K~3~Fe~3~(AsO~4~)~4~
;
_journal_issue 5
_journal_name_full 'Acta Crystallographica, Section E'
_journal_page_first i67
_journal_page_last i69
_journal_paper_doi 10.1107/S1600536805008998
_journal_volume 61
_journal_year 2005
_chemical_formula_iupac 'K3 Fe3 (As O4)4'
_chemical_formula_moiety 'As4 Fe3 O16, K3'
_chemical_formula_structural 'K3 Fe3 (As O4)4'
_chemical_formula_sum 'As4 Fe3 K3 O16'
_chemical_formula_weight 840.53
_chemical_name_systematic
;
tripotassium triiron(III) tetraarsenate
;
_space_group_crystal_system orthorhombic
_space_group_IT_number 64
_space_group_name_Hall '-C 2ac 2'
_space_group_name_H-M_alt 'C m c e'
_symmetry_space_group_name_H-M 'C m c a'
_atom_sites_solution_primary direct
_atom_sites_solution_secondary difmap
_audit_creation_method 'WINGX (Farrugia, 1999)'
_cell_angle_alpha 90.00
_cell_angle_beta 90.00
_cell_angle_gamma 90.00
_cell_formula_units_Z 4
_cell_length_a 10.898(2)
_cell_length_b 21.521(5)
_cell_length_c 6.623(2)
_cell_measurement_reflns_used 25
_cell_measurement_temperature 298(2)
_cell_measurement_theta_max 14.22
_cell_measurement_theta_min 11.46
_cell_volume 1553.3(7)
_computing_cell_refinement 'CAD-4 EXPRESS'
_computing_data_collection
;
CAD-4 EXPRESS (Duisenberg, 1992; Mac\'i\<cek & Yordanov, 1992;
Enraf--Nonius, 1994)
;
_computing_data_reduction 'XCAD4 (Harms & Wocadlo, 1995)'
_computing_molecular_graphics 'DIAMOND (Brandenburg, 1998)'
_computing_publication_material 'SHELXL97 and WinGX (Farrugia, 1999)'
_computing_structure_refinement 'SHELXL97 (Sheldrick, 1997)'
_computing_structure_solution 'SHELXS97 (Sheldrick, 1997)'
_database_code_amcsd 0010443
_diffrn_ambient_temperature 298(2)
_diffrn_measured_fraction_theta_full 0.999
_diffrn_measured_fraction_theta_max 0.999
_diffrn_measurement_device_type 'Enraf--Nonius CAD-4'
_diffrn_measurement_method \w/2\q
_diffrn_radiation_monochromator graphite
_diffrn_radiation_source 'fine-focus sealed tube'
_diffrn_radiation_type MoK\a
_diffrn_radiation_wavelength 0.71073
_diffrn_reflns_av_R_equivalents 0.0264
_diffrn_reflns_av_sigmaI/netI 0.0394
_diffrn_reflns_limit_h_max 13
_diffrn_reflns_limit_h_min -2
_diffrn_reflns_limit_k_max 27
_diffrn_reflns_limit_k_min 0
_diffrn_reflns_limit_l_max 8
_diffrn_reflns_limit_l_min 0
_diffrn_reflns_number 1074
_diffrn_reflns_theta_full 26.96
_diffrn_reflns_theta_max 26.96
_diffrn_reflns_theta_min 3.61
_diffrn_standards_decay_% 1
_diffrn_standards_interval_time 120
_diffrn_standards_number 2
_exptl_absorpt_coefficient_mu 12.108
_exptl_absorpt_correction_T_max 0.785
_exptl_absorpt_correction_T_min 0.325
_exptl_absorpt_correction_type psi-scan
_exptl_absorpt_process_details '(North et al., 1968)'
_exptl_crystal_colour green
_exptl_crystal_density_diffrn 3.594
_exptl_crystal_density_meas ?
_exptl_crystal_density_method .
_exptl_crystal_description Parallelepiped
_exptl_crystal_F_000 1580
_exptl_crystal_size_max 0.18
_exptl_crystal_size_mid 0.08
_exptl_crystal_size_min 0.02
_refine_diff_density_max 1.615
_refine_diff_density_min -1.645
_refine_ls_extinction_coef 0.00122(8)
_refine_ls_extinction_expression Fc^*^=kFc[1+0.001xFc^2^\l^3^/sin(2\q)]^-1/4^
_refine_ls_extinction_method 'SHELXL97 (Sheldrick, 1997)'
_refine_ls_goodness_of_fit_ref 1.076
_refine_ls_matrix_type full
_refine_ls_number_parameters 88
_refine_ls_number_reflns 893
_refine_ls_number_restraints 2
_refine_ls_restrained_S_all 1.075
_refine_ls_R_factor_all 0.0564
_refine_ls_R_factor_gt 0.0400
_refine_ls_shift/su_max 0.000
_refine_ls_shift/su_mean 0.000
_refine_ls_structure_factor_coef Fsqd
_refine_ls_weighting_details 'calc w = 1/[\s^2^(Fo^2^)+(0.0275P)^2^+68.5196P] where P=(Fo^2^+2Fc^2^)/3'
_refine_ls_weighting_scheme calc
_refine_ls_wR_factor_gt 0.0945
_refine_ls_wR_factor_ref 0.1022
_reflns_number_gt 714
_reflns_number_total 893
_reflns_threshold_expression I>2\s(I)
_cod_data_source_file dn6202.cif
_cod_depositor_comments
;
The following automatic conversions were performed:
'_exptl_absorpt_correction_type' value 'psi scan' changed to 'psi-scan'
according to '/home/saulius/struct/CIF-dictionaries/cif_core.dic'
dictionary named 'cif_core.dic' version 2.4.1 from 2010-06-29.

Automatic conversion script
Id: cif_fix_enum 1527 2010-12-29 10:47:43Z saulius 
;
_cod_database_code 2205693
_amcsd_formula_title K3Fe3(AsO4)4

loop_
_space_group_symop_id
_space_group_symop_operation_xyz
1 'x, y, z'
2 '-x, -y+1/2, z+1/2'
3 'x, -y, -z'
4 '-x, y+1/2, -z+1/2'
5 'x+1/2, y+1/2, z'
6 '-x+1/2, -y+1, z+1/2'
7 'x+1/2, -y+1/2, -z'
8 '-x+1/2, y+1, -z+1/2'
9 '-x, -y, -z'
10 'x, y-1/2, -z-1/2'
11 '-x, y, z'
12 'x, -y-1/2, z-1/2'
13 '-x+1/2, -y+1/2, -z'
14 'x+1/2, y, -z-1/2'
15 '-x+1/2, y+1/2, z'
16 'x+1/2, -y, z-1/2'

loop_
_atom_site_label
_atom_site_fract_x
_atom_site_fract_y
_atom_site_fract_z
_atom_site_U_iso_or_equiv
_atom_site_adp_type
_atom_site_calc_flag
_atom_site_refinement_flags
_atom_site_occupancy
_atom_site_type_symbol
As1 0.0000 0.15191(5) 0.07045(18) 0.0132(3) Uani d S 1 As
As2 0.2500 -0.04411(5) 0.2500 0.0086(3) Uani d S 1 As
Fe1 0.0000 0.0000 0.0000 0.0177(5) Uani d S 1 Fe
Fe2 0.2500 0.08971(7) 0.2500 0.0141(4) Uani d S 1 Fe
O1 0.0000 0.0870(3) -0.0712(12) 0.0142(16) Uani d S 1 O
O2 0.1377(5) 0.0110(2) 0.2059(7) 0.0100(11) Uani d . 1 O
O3 0.2142(5) -0.0882(2) 0.4490(8) 0.0127(11) Uani d . 1 O
O4 0.1235(5) 0.1506(2) 0.2261(9) 0.0174(12) Uani d . 1 O
O5 0.0000 0.2139(4) -0.0758(15) 0.031(2) Uani d S 1 O
K1 0.0000 0.1642(3) -0.4271(8) 0.0422(15) Uani d SP 0.614(9) K
K2 0.2269(15) 0.2700(6) 0.122(2) 0.0422(15) Uani d P 0.193(4) K
K3 -0.087(3) 0.1860(15) -0.420(5) 0.052(4) Uani d P 0.087(5) K
K4 0.2500 0.2715(10) 0.2500 0.052(4) Uani d SP 0.199(10) K
K5 0.2500 0.2500 0.0000 0.052(4) Uani d SP 0.091(8) K
K6 0.0000 -0.047(5) 0.478(19) 0.052(4) Uani d SP 0.036(9) K

loop_
_atom_site_aniso_label
_atom_site_aniso_U_11
_atom_site_aniso_U_22
_atom_site_aniso_U_33
_atom_site_aniso_U_12
_atom_site_aniso_U_13
_atom_site_aniso_U_23
As1 0.0096(5) 0.0118(5) 0.0182(6) 0.000 0.000 0.0034(5)
As2 0.0106(5) 0.0097(5) 0.0056(5) 0.000 -0.0005(4) 0.000
Fe1 0.0156(12) 0.0207(12) 0.0168(12) 0.000 0.000 0.0000(10)
Fe2 0.0131(8) 0.0160(8) 0.0131(8) 0.000 -0.0008(7) 0.000
O1 0.013(4) 0.014(4) 0.015(4) 0.000 0.000 0.003(3)
O2 0.009(2) 0.009(2) 0.012(3) 0.002(2) -0.002(2) -0.001(2)
O3 0.015(3) 0.014(2) 0.009(2) -0.006(2) -0.002(2) 0.004(2)
O4 0.012(3) 0.019(3) 0.022(3) 0.001(2) -0.003(2) -0.005(2)
O5 0.038(6) 0.020(5) 0.036(6) 0.000 0.000 0.018(4)
K1 0.060(4) 0.041(3) 0.025(2) 0.000 0.000 -0.002(2)
K2 0.060(4) 0.041(3) 0.025(2) 0.000 0.000 -0.002(2)
K3 0.050(9) 0.045(9) 0.062(12) -0.017(12) 0.011(9) 0.005(12)
K4 0.050(9) 0.045(9) 0.062(12) -0.017(12) 0.011(9) 0.005(12)
K5 0.050(9) 0.045(9) 0.062(12) -0.017(12) 0.011(9) 0.005(12)
K6 0.050(9) 0.045(9) 0.062(12) -0.017(12) 0.011(9) 0.005(12)

loop_
_atom_type_symbol
_atom_type_description
_atom_type_scat_dispersion_real
_atom_type_scat_dispersion_imag
_atom_type_scat_source
As As 0.0499 2.0058 'International Tables Vol C Tables 4.2.6.8 and 6.1.1.4'
Fe Fe 0.3463 0.8444 'International Tables Vol C Tables 4.2.6.8 and 6.1.1.4'
K K 0.2009 0.2494 'International Tables Vol C Tables 4.2.6.8 and 6.1.1.4'
O O 0.0106 0.0060 'International Tables Vol C Tables 4.2.6.8 and 6.1.1.4'

loop_
_geom_angle_atom_site_label_1
_geom_angle_atom_site_label_2
_geom_angle_atom_site_label_3
_geom_angle_site_symmetry_1
_geom_angle_site_symmetry_3
_geom_angle
O5 As1 O1 . . 110.2(4)
O5 As1 O4 . . 111.8(3)
O1 As1 O4 . . 108.9(2)
O5 As1 O4 . 11 111.8(3)
O1 As1 O4 . 11 108.9(2)
O4 As1 O4 . 11 105.1(4)
O3 As2 O3 8_545 . 110.8(4)
O3 As2 O2 8_545 8_545 110.9(2)
O3 As2 O2 . 8_545 114.9(2)
O3 As2 O2 8_545 . 114.9(2)
O3 As2 O2 . . 110.9(2)
O2 As2 O2 8_545 . 93.4(3)
O1 Fe1 O1 9 . 180.0(5)
O1 Fe1 O2 9 9 92.9(2)
O1 Fe1 O2 . 9 87.1(2)
O1 Fe1 O2 9 . 87.1(2)
O1 Fe1 O2 . . 92.9(2)
O2 Fe1 O2 9 . 180.0(4)
O1 Fe1 O2 9 3 92.9(2)
O1 Fe1 O2 . 3 87.1(2)
O2 Fe1 O2 9 3 94.6(3)
O2 Fe1 O2 . 3 85.4(3)
O1 Fe1 O2 9 11 87.1(2)
O1 Fe1 O2 . 11 92.9(2)
O2 Fe1 O2 9 11 85.4(3)
O2 Fe1 O2 . 11 94.6(3)
O2 Fe1 O2 3 11 180.0(4)
O4 Fe2 O4 8_545 . 93.3(3)
O4 Fe2 O3 8_545 6_544 87.3(2)
O4 Fe2 O3 . 6_544 94.0(2)
O4 Fe2 O3 8_545 3_556 94.0(2)
O4 Fe2 O3 . 3_556 87.3(2)
O3 Fe2 O3 6_544 3_556 178.1(3)
O4 Fe2 O2 8_545 . 169.0(2)
O4 Fe2 O2 . . 96.9(2)
O3 Fe2 O2 6_544 . 87.9(2)
O3 Fe2 O2 3_556 . 90.6(2)
O4 Fe2 O2 8_545 8_545 96.9(2)
O4 Fe2 O2 . 8_545 169.0(2)
O3 Fe2 O2 6_544 8_545 90.6(2)
O3 Fe2 O2 3_556 8_545 87.9(2)
O2 Fe2 O2 . 8_545 73.2(3)

loop_
_geom_bond_atom_site_label_1
_geom_bond_atom_site_label_2
_geom_bond_site_symmetry_2
_geom_bond_distance
_geom_bond_publ_flag
As1 O5 . 1.649(8) y
As1 O1 . 1.683(8) y
As1 O4 . 1.696(6) y
As1 O4 11 1.696(6) y
As2 O3 8_545 1.670(5) y
As2 O3 . 1.670(5) y
As2 O2 8_545 1.729(5) y
As2 O2 . 1.729(5) y
Fe1 O1 9 1.931(7) y
Fe1 O1 . 1.931(7) y
Fe1 O2 9 2.041(5) y
Fe1 O2 . 2.041(5) y
Fe1 O2 3 2.041(5) y
Fe1 O2 11 2.041(5) y
Fe2 O4 8_545 1.908(6) y
Fe2 O4 . 1.908(6) y
Fe2 O3 6_544 2.032(5) y
Fe2 O3 3_556 2.032(5) y
Fe2 O2 . 2.110(5) y
Fe2 O2 8_545 2.110(5) y
K1 O5 . 2.561(12) ?
K1 O4 11_554 2.678(8) ?
K1 O4 1_554 2.678(8) ?
K1 O5 2_554 2.802(11) ?
K1 O3 9 2.854(6) ?
K1 O3 3 2.854(6) ?
K2 O4 . 2.891(14) ?
K2 O5 13 3.012(16) ?
K3 O4 11_554 2.50(4) ?
K3 O3 9 2.53(3) ?
K3 O5 . 2.54(4) ?
K3 O5 2_554 2.57(3) ?
K4 O4 . 2.950(19) ?
K4 O4 8_545 2.950(19) ?
K4 O5 13 2.975(4) ?
K4 O5 2 2.975(4) y
K5 O5 13 2.877(3) ?
K5 O5 . 2.877(3) ?
K5 O4 13 2.953(6) ?
K5 O4 . 2.953(6) ?
K6 O3 . 2.50(4) ?
K6 O3 11 2.50(4) ?
K6 O2 11 2.66(10) ?
K6 O2 . 2.66(10) ?
K6 O2 3_556 2.69(11) ?
K6 O2 9_556 2.69(11) ?
K6 O1 9 2.83(13) ?

loop_
_cod_related_entry_id
_cod_related_entry_database
_cod_related_entry_code
1 AMCSD 0010443
